data_1553432
loop_
_publ_author_name
'Zhang, Zeyuan'
'Dai, Zhen'
'Ma, Xinkun'
'Liu, Yihan'
'Ma, Xiaojun'
'Li, Wanli'
'Ma, Chen'

_publ_section_title
;
 Cu-catalyzed one-pot synthesis of fused oxazepinone derivatives via sp2
 C--H and O--H cross-dehydrogenative coupling
;
_journal_issue 7
_journal_name_full 'Organic Chemistry Frontiers'
_journal_page_first 799
_journal_paper_doi 10.1039/C6QO00040A
_journal_volume 3
_journal_year 2016
_chemical_formula_moiety 'C22 H13 Cl N2 O2, C H2 Cl2'
_chemical_formula_sum 'C23 H15 Cl3 N2 O2'
_chemical_formula_weight 457.72
_chemical_name_common 4a
_chemical_name_systematic 4a
_space_group_crystal_system orthorhombic
_space_group_IT_number 29
_space_group_name_Hall 'P 2c -2ac'
_space_group_name_H-M_alt 'P c a 21'
_atom_sites_solution_hydrogens geom
_atom_sites_solution_primary direct
_atom_sites_solution_secondary difmap
_audit_creation_method SHELXL-97
_audit_update_record
;
2016-01-22 deposited with the CCDC.
2016-04-19 downloaded from the CCDC.
;
_cell_angle_alpha 90.00
_cell_angle_beta 90.00
_cell_angle_gamma 90.00
_cell_formula_units_Z 4
_cell_length_a 7.7032(10)
_cell_length_b 16.441(2)
_cell_length_c 14.9629(18)
_cell_measurement_reflns_used 2674
_cell_measurement_temperature 293(2)
_cell_measurement_theta_max 20.108
_cell_measurement_theta_min 2.743
_cell_volume 1895.0(4)
_computing_structure_refinement 'SHELXL-97 (Sheldrick, 1997)'
_computing_structure_solution 'SHELXS-97 (Sheldrick, 1990)'
_diffrn_ambient_temperature 293(2)
_diffrn_measured_fraction_theta_full 0.993
_diffrn_measured_fraction_theta_max 0.993
_diffrn_measurement_device_type 'Xcalibur, Eos, Gemini'
_diffrn_radiation_monochromator graphite
_diffrn_radiation_source 'fine-focus sealed tube'
_diffrn_radiation_type MoK\a
_diffrn_radiation_wavelength 0.71000
_diffrn_reflns_av_R_equivalents 0.1332
_diffrn_reflns_av_sigmaI/netI 0.1707
_diffrn_reflns_limit_h_max 9
_diffrn_reflns_limit_h_min -8
_diffrn_reflns_limit_k_max 19
_diffrn_reflns_limit_k_min -16
_diffrn_reflns_limit_l_max 17
_diffrn_reflns_limit_l_min -16
_diffrn_reflns_number 9190
_diffrn_reflns_theta_full 25.00
_diffrn_reflns_theta_max 25.00
_diffrn_reflns_theta_min 2.48
_exptl_absorpt_coefficient_mu 0.509
_exptl_crystal_colour clolorless
_exptl_crystal_density_diffrn 1.604
_exptl_crystal_density_method 'not measured'
_exptl_crystal_description block
_exptl_crystal_F_000 936
_refine_diff_density_max 0.324
_refine_diff_density_min -0.333
_refine_diff_density_rms 0.072
_refine_ls_abs_structure_details 'Flack H D (1983), Acta Cryst. A39, 876-881'
_refine_ls_abs_structure_Flack -0.03(11)
_refine_ls_extinction_method none
_refine_ls_goodness_of_fit_ref 1.006
_refine_ls_hydrogen_treatment mixed
_refine_ls_matrix_type full
_refine_ls_number_parameters 271
_refine_ls_number_reflns 3058
_refine_ls_number_restraints 1
_refine_ls_restrained_S_all 1.006
_refine_ls_R_factor_all 0.0947
_refine_ls_R_factor_gt 0.0629
_refine_ls_shift/su_max 0.000
_refine_ls_shift/su_mean 0.000
_refine_ls_structure_factor_coef Fsqd
_refine_ls_weighting_details 'calc w=1/[\s^2^(Fo^2^)+(0.0620P)^2^+0.0000P] where P=(Fo^2^+2Fc^2^)/3'
_refine_ls_weighting_scheme calc
_refine_ls_wR_factor_gt 0.1296
_refine_ls_wR_factor_ref 0.1592
_reflns_number_gt 2069
_reflns_number_total 3058
_reflns_threshold_expression >2sigma(I)
_cod_data_source_file c6qo00040a2.cif
_cod_data_source_block p
_cod_database_code 1553432

loop_
_symmetry_equiv_pos_as_xyz
'x, y, z'
'-x, -y, z+1/2'
'-x+1/2, y, z+1/2'
'x+1/2, -y, z'

loop_
_atom_site_label
_atom_site_type_symbol
_atom_site_fract_x
_atom_site_fract_y
_atom_site_fract_z
_atom_site_U_iso_or_equiv
_atom_site_adp_type
_atom_site_occupancy
_atom_site_symmetry_multiplicity
_atom_site_calc_flag
_atom_site_refinement_flags
C1 C 0.7139(7) 0.6810(3) 1.0536(5) 0.0382(14) Uani 1 1 d .
C2 C 0.7757(9) 0.6909(3) 1.1354(5) 0.0469(15) Uani 1 1 d .
H2 H 0.8054 0.7427 1.1549 0.056 Uiso 1 1 calc R
C3 C 0.7967(9) 0.6260(4) 1.1916(5) 0.0592(19) Uani 1 1 d .
H3 H 0.8383 0.6338 1.2493 0.071 Uiso 1 1 calc R
C4 C 0.7571(10) 0.5522(4) 1.1630(5) 0.0594(19) Uani 1 1 d .
H4 H 0.7734 0.5080 1.2008 0.071 Uiso 1 1 calc R
C5 C 0.6924(7) 0.5396(3) 1.0786(5) 0.0494(18) Uani 1 1 d .
C6 C 0.6710(7) 0.6056(3) 1.0219(5) 0.0424(15) Uani 1 1 d .
C7 C 0.5645(10) 0.5265(3) 0.9132(5) 0.0619(19) Uani 1 1 d .
H7 H 0.5204 0.5204 0.8557 0.074 Uiso 1 1 calc R
C8 C 0.5823(10) 0.4583(3) 0.9651(7) 0.070(2) Uani 1 1 d .
H8 H 0.5504 0.4076 0.9430 0.084 Uiso 1 1 calc R
C9 C 0.6445(9) 0.4653(3) 1.0461(7) 0.063(2) Uani 1 1 d .
H9 H 0.6562 0.4194 1.0818 0.076 Uiso 1 1 calc R
C10 C 0.5212(6) 0.7874(2) 1.0157(4) 0.0325(12) Uani 1 1 d .
C11 C 0.3812(7) 0.7426(3) 1.0403(4) 0.0375(14) Uani 1 1 d .
H11 H 0.3928 0.6864 1.0439 0.045 Uiso 1 1 calc R
C12 C 0.2264(7) 0.7759(3) 1.0598(4) 0.0405(14) Uani 1 1 d .
H12 H 0.1329 0.7433 1.0761 0.049 Uiso 1 1 calc R
C13 C 0.2094(7) 0.8575(3) 1.0554(4) 0.0373(13) Uani 1 1 d .
C14 C 0.3449(6) 0.9036(3) 1.0299(4) 0.0355(13) Uani 1 1 d .
H14 H 0.3323 0.9597 1.0255 0.043 Uiso 1 1 calc R
C15 C 0.4986(6) 0.8689(2) 1.0107(4) 0.0318(12) Uani 1 1 d .
C16 C 0.7997(7) 0.7688(3) 0.9386(4) 0.0361(13) Uani 1 1 d .
C17 C 0.7744(7) 0.8385(3) 0.8821(4) 0.0352(13) Uani 1 1 d .
C18 C 0.6995(7) 0.9085(3) 0.9055(4) 0.0341(13) Uani 1 1 d .
C19 C 0.6901(8) 0.9729(3) 0.8521(5) 0.0471(16) Uani 1 1 d .
H19 H 0.6365 1.0205 0.8712 0.056 Uiso 1 1 calc R
C20 C 0.7587(10) 0.9680(4) 0.7707(5) 0.0590(18) Uani 1 1 d .
H20 H 0.7503 1.0119 0.7318 0.071 Uiso 1 1 calc R
C21 C 0.8400(9) 0.8999(4) 0.7447(5) 0.0589(18) Uani 1 1 d .
H21 H 0.8917 0.8973 0.6886 0.071 Uiso 1 1 calc R
C22 C 0.8466(8) 0.8357(3) 0.7995(5) 0.0496(16) Uani 1 1 d .
H22 H 0.9016 0.7883 0.7807 0.060 Uiso 1 1 calc R
C23 C 0.2829(11) 0.7146(4) 0.8312(5) 0.069(2) Uani 1 1 d .
H23A H 0.1992 0.7279 0.8774 0.083 Uiso 1 1 calc R
H23B H 0.3780 0.6854 0.8591 0.083 Uiso 1 1 calc R
Cl1 Cl 0.1868(3) 0.65307(10) 0.75436(16) 0.0908(8) Uani 1 1 d .
Cl2 Cl 0.3595(3) 0.80137(14) 0.78626(18) 0.1001(8) Uani 1 1 d .
Cl3 Cl 0.01704(18) 0.89929(8) 1.08345(14) 0.0565(5) Uani 1 1 d .
N1 N 0.6053(7) 0.5983(2) 0.9393(4) 0.0489(13) Uani 1 1 d .
N2 N 0.6810(5) 0.7506(2) 1.0017(3) 0.0334(10) Uani 1 1 d .
O1 O 0.9244(5) 0.7262(2) 0.9299(3) 0.0484(10) Uani 1 1 d .
O2 O 0.6363(5) 0.91812(17) 0.9909(3) 0.0375(9) Uani 1 1 d .

loop_
_atom_site_aniso_label
_atom_site_aniso_U_11
_atom_site_aniso_U_22
_atom_site_aniso_U_33
_atom_site_aniso_U_23
_atom_site_aniso_U_13
_atom_site_aniso_U_12
C1 0.031(3) 0.027(2) 0.056(4) 0.004(2) 0.003(3) 0.006(2)
C2 0.048(4) 0.039(3) 0.054(4) 0.007(3) -0.001(3) 0.007(3)
C3 0.059(5) 0.055(4) 0.063(5) 0.008(4) -0.008(4) 0.016(3)
C4 0.065(5) 0.050(3) 0.063(5) 0.025(3) 0.006(4) 0.014(3)
C5 0.042(4) 0.028(2) 0.078(6) 0.011(3) 0.014(4) 0.009(2)
C6 0.032(3) 0.030(2) 0.065(5) 0.000(3) 0.009(3) 0.004(2)
C7 0.059(5) 0.044(3) 0.082(6) -0.015(3) 0.005(4) -0.008(3)
C8 0.061(5) 0.029(3) 0.120(8) -0.018(4) 0.027(5) -0.012(3)
C9 0.052(4) 0.028(3) 0.110(7) 0.001(3) 0.025(5) 0.005(2)
C10 0.027(3) 0.023(2) 0.047(3) 0.003(2) 0.002(2) -0.001(2)
C11 0.037(3) 0.020(2) 0.055(4) 0.004(2) 0.004(3) 0.003(2)
C12 0.034(3) 0.035(2) 0.053(4) 0.010(3) 0.003(3) -0.002(2)
C13 0.029(3) 0.037(2) 0.047(4) 0.001(3) 0.002(3) 0.006(2)
C14 0.033(3) 0.027(2) 0.046(4) 0.001(2) -0.010(3) 0.007(2)
C15 0.026(3) 0.022(2) 0.047(3) 0.001(2) -0.002(2) -0.0040(19)
C16 0.028(3) 0.028(2) 0.053(4) -0.003(2) 0.008(3) 0.001(2)
C17 0.032(3) 0.030(2) 0.044(4) 0.000(2) -0.001(3) -0.008(2)
C18 0.026(3) 0.035(3) 0.041(4) -0.001(2) 0.001(3) -0.009(2)
C19 0.045(4) 0.031(2) 0.065(5) 0.004(3) -0.003(3) -0.003(2)
C20 0.070(5) 0.052(3) 0.055(5) 0.021(3) -0.002(4) -0.014(3)
C21 0.065(5) 0.059(4) 0.053(5) 0.001(3) 0.011(4) -0.011(3)
C22 0.049(4) 0.043(3) 0.057(5) -0.006(3) 0.005(3) -0.008(2)
C23 0.074(6) 0.074(4) 0.059(5) -0.008(4) -0.001(4) 0.009(4)
Cl1 0.140(2) 0.0577(9) 0.0746(15) -0.0117(9) 0.0048(14) -0.0135(10)
Cl2 0.113(2) 0.1012(14) 0.0857(17) 0.0038(13) -0.0159(14) -0.0485(13)
Cl3 0.0337(8) 0.0461(7) 0.0897(13) 0.0057(8) 0.0083(9) 0.0105(6)
N1 0.051(3) 0.030(2) 0.066(4) -0.007(2) 0.003(3) -0.0010(19)
N2 0.028(2) 0.0218(17) 0.050(3) 0.0015(18) 0.004(2) 0.0026(15)
O1 0.033(2) 0.0427(18) 0.069(3) 0.0040(19) 0.013(2) 0.0082(18)
O2 0.028(2) 0.0262(15) 0.058(3) -0.0035(17) 0.0045(18) -0.0065(14)

loop_
_atom_type_symbol
_atom_type_description
_atom_type_scat_dispersion_real
_atom_type_scat_dispersion_imag
_atom_type_scat_source
C C 0.0033 0.0016 'International Tables Vol C Tables 4.2.6.8 and 6.1.1.4'
H H 0.0000 0.0000 'International Tables Vol C Tables 4.2.6.8 and 6.1.1.4'
Cl Cl 0.1484 0.1585 'International Tables Vol C Tables 4.2.6.8 and 6.1.1.4'
N N 0.0061 0.0033 'International Tables Vol C Tables 4.2.6.8 and 6.1.1.4'
O O 0.0106 0.0060 'International Tables Vol C Tables 4.2.6.8 and 6.1.1.4'

loop_
_geom_angle_atom_site_label_1
_geom_angle_atom_site_label_2
_geom_angle_atom_site_label_3
_geom_angle
C2 C1 C6 121.3(6)
C2 C1 N2 118.4(5)
C6 C1 N2 120.1(6)
C1 C2 C3 121.0(6)
C1 C2 H2 119.5
C3 C2 H2 119.5
C4 C3 C2 119.3(7)
C4 C3 H3 120.3
C2 C3 H3 120.3
C3 C4 C5 121.3(6)
C3 C4 H4 119.4
C5 C4 H4 119.4
C9 C5 C4 124.0(7)
C9 C5 C6 116.7(8)
C4 C5 C6 119.2(5)
N1 C6 C1 119.5(5)
N1 C6 C5 122.6(6)
C1 C6 C5 117.9(7)
N1 C7 C8 123.7(8)
N1 C7 H7 118.1
C8 C7 H7 118.1
C9 C8 C7 119.3(6)
C9 C8 H8 120.4
C7 C8 H8 120.4
C8 C9 C5 120.5(7)
C8 C9 H9 119.8
C5 C9 H9 119.8
C15 C10 C11 116.7(5)
C15 C10 N2 122.5(4)
C11 C10 N2 120.7(4)
C12 C11 C10 122.9(4)
C12 C11 H11 118.5
C10 C11 H11 118.5
C11 C12 C13 118.7(5)
C11 C12 H12 120.7
C13 C12 H12 120.7
C14 C13 C12 119.9(5)
C14 C13 Cl3 121.6(4)
C12 C13 Cl3 118.5(4)
C13 C14 C15 120.3(4)
C13 C14 H14 119.8
C15 C14 H14 119.8
C14 C15 C10 121.4(4)
C14 C15 O2 118.6(4)
C10 C15 O2 119.9(4)
O1 C16 N2 119.4(5)
O1 C16 C17 120.8(5)
N2 C16 C17 119.8(4)
C18 C17 C22 116.5(5)
C18 C17 C16 126.3(6)
C22 C17 C16 117.0(5)
C19 C18 C17 123.5(6)
C19 C18 O2 116.6(5)
C17 C18 O2 119.7(5)
C18 C19 C20 118.7(6)
C18 C19 H19 120.6
C20 C19 H19 120.6
C19 C20 C21 120.2(6)
C19 C20 H20 119.9
C21 C20 H20 119.9
C22 C21 C20 119.9(7)
C22 C21 H21 120.1
C20 C21 H21 120.1
C21 C22 C17 121.1(6)
C21 C22 H22 119.5
C17 C22 H22 119.5
Cl2 C23 Cl1 112.7(5)
Cl2 C23 H23A 109.0
Cl1 C23 H23A 109.0
Cl2 C23 H23B 109.0
Cl1 C23 H23B 109.0
H23A C23 H23B 107.8
C7 N1 C6 117.1(6)
C16 N2 C10 127.7(4)
C16 N2 C1 116.5(4)
C10 N2 C1 115.5(4)
C15 O2 C18 114.1(4)

loop_
_geom_bond_atom_site_label_1
_geom_bond_atom_site_label_2
_geom_bond_distance
C1 C2 1.323(9)
C1 C6 1.368(8)
C1 N2 1.406(7)
C2 C3 1.368(8)
C2 H2 0.9300
C3 C4 1.322(9)
C3 H3 0.9300
C4 C5 1.374(9)
C4 H4 0.9300
C5 C9 1.365(9)
C5 C6 1.386(8)
C6 N1 1.341(8)
C7 N1 1.282(7)
C7 C8 1.372(10)
C7 H7 0.9300
C8 C9 1.309(12)
C8 H8 0.9300
C9 H9 0.9300
C10 C15 1.354(6)
C10 C11 1.356(7)
C10 N2 1.388(6)
C11 C12 1.344(7)
C11 H11 0.9300
C12 C13 1.351(6)
C12 H12 0.9300
C13 C14 1.345(7)
C13 Cl3 1.686(5)
C14 C15 1.345(7)
C14 H14 0.9300
C15 O2 1.367(6)
C16 O1 1.196(6)
C16 N2 1.348(7)
C16 C17 1.437(7)
C17 C18 1.335(7)
C17 C22 1.356(9)
C18 C19 1.329(8)
C18 O2 1.375(7)
C19 C20 1.329(10)
C19 H19 0.9300
C20 C21 1.340(10)
C20 H20 0.9300
C21 C22 1.338(9)
C21 H21 0.9300
C22 H22 0.9300
C23 Cl2 1.684(7)
C23 Cl1 1.701(7)
C23 H23A 0.9700
C23 H23B 0.9700
